data_2210550
loop_
_publ_author_name
'Yang-Jun Ding'
'Guang Chen'
'Yu-Xia Liu'

_publ_section_title
;
 <i>N</i>-Ethyl-2-(4-nitrophenoxy)-<i>N</i>-phenylacetamide
;
_journal_coeditor_code CI2170
_journal_issue 10
_journal_name_full 'Acta Crystallographica Section E'
_journal_page_first o4581
_journal_page_last o4582
_journal_paper_doi 10.1107/S1600536806037779
_journal_volume 62
_journal_year 2006
_chemical_formula_iupac 'C16 H16 N2 O4'
_chemical_formula_moiety 'C16 H16 N2 O4'
_chemical_formula_sum 'C16 H16 N2 O4'
_chemical_formula_weight 300.31
_chemical_name_systematic
;
N-Ethyl-2-(4-nitrophenoxy)-N-phenylacetamide
;
_space_group_IT_number 2
_symmetry_cell_setting triclinic
_symmetry_space_group_name_Hall '-P 1'
_symmetry_space_group_name_H-M 'P -1'
_atom_sites_solution_hydrogens geom
_atom_sites_solution_primary direct
_atom_sites_solution_secondary difmap
_cell_angle_alpha 110.318(2)
_cell_angle_beta 101.901(2)
_cell_angle_gamma 105.017(2)
_cell_formula_units_Z 4
_cell_length_a 9.106(2)
_cell_length_b 13.544(3)
_cell_length_c 14.530(2)
_cell_measurement_reflns_used 1760
_cell_measurement_temperature 298(2)
_cell_measurement_theta_max 24.5
_cell_measurement_theta_min 2.4
_cell_volume 1533.9(5)
_computing_cell_refinement 'SAINT (Siemens, 1996)'
_computing_data_collection 'SMART (Siemens, 1996)'
_computing_data_reduction SAINT
_computing_molecular_graphics 'SHELXTL (Sheldrick, 1997b)'
_computing_publication_material SHELXTL
_computing_structure_refinement 'SHELXL97 (Sheldrick, 1997a)'
_computing_structure_solution 'SHELXS97 (Sheldrick, 1997a)'
_diffrn_ambient_temperature 298(2)
_diffrn_measured_fraction_theta_full 0.983
_diffrn_measured_fraction_theta_max 0.983
_diffrn_measurement_device_type 'Siemens SMART CCD area-detector'
_diffrn_measurement_method '\f and \w'
_diffrn_radiation_monochromator graphite
_diffrn_radiation_source 'fine-focus sealed tube'
_diffrn_radiation_type MoK\a
_diffrn_radiation_wavelength 0.71073
_diffrn_reflns_av_R_equivalents 0.0408
_diffrn_reflns_av_sigmaI/netI 0.0823
_diffrn_reflns_limit_h_max 9
_diffrn_reflns_limit_h_min -10
_diffrn_reflns_limit_k_max 15
_diffrn_reflns_limit_k_min -16
_diffrn_reflns_limit_l_max 17
_diffrn_reflns_limit_l_min -15
_diffrn_reflns_number 8054
_diffrn_reflns_theta_full 25.01
_diffrn_reflns_theta_max 25.01
_diffrn_reflns_theta_min 1.72
_diffrn_standards_number 0
_exptl_absorpt_coefficient_mu 0.095
_exptl_absorpt_correction_T_max 0.9740
_exptl_absorpt_correction_T_min 0.9586
_exptl_absorpt_correction_type multi-scan
_exptl_absorpt_process_details '(SADABS; Sheldrick, 1996)'
_exptl_crystal_colour yellow
_exptl_crystal_density_diffrn 1.300
_exptl_crystal_density_method 'not measured'
_exptl_crystal_description Block
_exptl_crystal_F_000 632
_exptl_crystal_size_max 0.45
_exptl_crystal_size_mid 0.40
_exptl_crystal_size_min 0.28
_refine_diff_density_max 0.187
_refine_diff_density_min -0.189
_refine_ls_extinction_method none
_refine_ls_goodness_of_fit_ref 0.964
_refine_ls_hydrogen_treatment constr
_refine_ls_matrix_type full
_refine_ls_number_parameters 397
_refine_ls_number_reflns 5318
_refine_ls_number_restraints 0
_refine_ls_restrained_S_all 0.964
_refine_ls_R_factor_all 0.1176
_refine_ls_R_factor_gt 0.0510
_refine_ls_shift/su_max 0.001
_refine_ls_shift/su_mean 0.000
_refine_ls_structure_factor_coef Fsqd
_refine_ls_weighting_details 'calc w=1/[\s^2^(Fo^2^)+(0.0605P)^2^] where P=(Fo^2^+2Fc^2^)/3'
_refine_ls_weighting_scheme calc
_refine_ls_wR_factor_gt 0.1141
_refine_ls_wR_factor_ref 0.1465
_reflns_number_gt 2630
_reflns_number_total 5318
_reflns_threshold_expression I>2\s(I)
_cod_data_source_file ci2170.cif
_cod_data_source_block I
_cod_database_code 2210550
_cod_database_fobs_code 2210550

loop_
_symmetry_equiv_pos_as_xyz
'x, y, z'
'-x, -y, -z'

loop_
_atom_site_type_symbol
_atom_site_label
_atom_site_fract_x
_atom_site_fract_y
_atom_site_fract_z
_atom_site_U_iso_or_equiv
_atom_site_adp_type
_atom_site_calc_flag
_atom_site_refinement_flags
_atom_site_occupancy
N N1 0.7609(3) 0.15118(18) 0.87180(18) 0.0558(6) Uani d . 1
N N2 0.4785(5) 0.3356(3) 0.4442(3) 0.0827(9) Uani d . 1
N N3 0.5513(3) 0.55267(18) 0.88746(17) 0.0496(6) Uani d . 1
N N4 -0.1753(3) 0.2806(2) 0.3650(2) 0.0632(7) Uani d . 1
O O1 0.5307(2) 0.18443(17) 0.83486(16) 0.0717(6) Uani d . 1
O O2 0.4284(2) 0.04202(15) 0.63298(15) 0.0591(5) Uani d . 1
O O3 0.3548(4) 0.3259(3) 0.3848(3) 0.1285(11) Uani d . 1
O O4 0.6100(4) 0.4063(2) 0.4636(2) 0.1113(10) Uani d . 1
O O5 0.2884(2) 0.48829(17) 0.87138(15) 0.0703(6) Uani d . 1
O O6 0.2237(2) 0.28839(15) 0.71409(16) 0.0619(6) Uani d . 1
O O7 -0.3010(3) 0.1994(2) 0.31728(19) 0.0916(8) Uani d . 1
O O8 -0.1374(3) 0.3577(2) 0.33915(18) 0.0847(7) Uani d . 1
C C1 0.6164(4) 0.1324(2) 0.8087(2) 0.0521(7) Uani d . 1
C C2 0.5642(3) 0.0402(2) 0.6997(2) 0.0582(8) Uani d . 1
H H2A 0.6524 0.0501 0.6720 0.070 Uiso calc R 1
H H2B 0.5383 -0.0327 0.7024 0.070 Uiso calc R 1
C C3 0.4503(3) 0.1190(2) 0.5925(2) 0.0463(7) Uani d . 1
C C4 0.5954(3) 0.2025(2) 0.6164(2) 0.0535(7) Uani d . 1
H H4 0.6870 0.2108 0.6652 0.064 Uiso calc R 1
C C5 0.6030(4) 0.2734(2) 0.5672(2) 0.0589(8) Uani d . 1
H H5 0.7004 0.3294 0.5825 0.071 Uiso calc R 1
C C6 0.4690(4) 0.2616(2) 0.4965(2) 0.0548(8) Uani d . 1
C C7 0.3229(4) 0.1796(2) 0.4731(2) 0.0588(8) Uani d . 1
H H7 0.2313 0.1721 0.4248 0.071 Uiso calc R 1
C C8 0.3149(3) 0.1099(2) 0.5217(2) 0.0517(7) Uani d . 1
H H8 0.2165 0.0551 0.5070 0.062 Uiso calc R 1
C C9 0.8598(3) 0.0879(2) 0.8398(2) 0.0531(7) Uani d . 1
C C10 0.8279(4) -0.0188(3) 0.8352(2) 0.0697(9) Uani d . 1
H H10 0.7394 -0.0520 0.8511 0.084 Uiso calc R 1
C C11 0.9275(5) -0.0766(3) 0.8071(3) 0.0835(11) Uani d . 1
H H11 0.9059 -0.1491 0.8034 0.100 Uiso calc R 1
C C12 1.0586(5) -0.0272(4) 0.7843(3) 0.0839(11) Uani d . 1
H H12 1.1263 -0.0661 0.7661 0.101 Uiso calc R 1
C C13 1.0900(4) 0.0783(3) 0.7884(3) 0.0807(10) Uani d . 1
H H13 1.1788 0.1114 0.7727 0.097 Uiso calc R 1
C C14 0.9909(4) 0.1357(3) 0.8154(2) 0.0649(9) Uani d . 1
H H14 1.0120 0.2075 0.8174 0.078 Uiso calc R 1
C C15 0.8159(4) 0.2316(3) 0.9806(2) 0.0782(10) Uani d . 1
H H15A 0.7643 0.2868 0.9870 0.094 Uiso calc R 1
H H15B 0.9310 0.2713 1.0027 0.094 Uiso calc R 1
C C16 0.7808(6) 0.1774(4) 1.0497(3) 0.1266(16) Uani d . 1
H H16A 0.8190 0.2338 1.1199 0.190 Uiso calc R 1
H H16B 0.8337 0.1239 1.0450 0.190 Uiso calc R 1
H H16C 0.6668 0.1391 1.0291 0.190 Uiso calc R 1
C C17 0.4028(3) 0.4738(2) 0.8450(2) 0.0489(7) Uani d . 1
C C18 0.3861(3) 0.3629(2) 0.7626(2) 0.0554(8) Uani d . 1
H H18A 0.4290 0.3766 0.7106 0.067 Uiso calc R 1
H H18B 0.4487 0.3278 0.7938 0.067 Uiso calc R 1
C C19 0.1325(3) 0.2953(2) 0.6318(2) 0.0500(7) Uani d . 1
C C20 0.1721(3) 0.3827(2) 0.6022(2) 0.0540(8) Uani d . 1
H H20 0.2665 0.4451 0.6416 0.065 Uiso calc R 1
C C21 0.0716(4) 0.3773(2) 0.5146(2) 0.0558(8) Uani d . 1
H H21 0.0980 0.4358 0.4943 0.067 Uiso calc R 1
C C22 -0.0678(3) 0.2855(2) 0.4571(2) 0.0504(7) Uani d . 1
C C23 -0.1103(3) 0.1985(2) 0.4865(2) 0.0583(8) Uani d . 1
H H23 -0.2059 0.1371 0.4476 0.070 Uiso calc R 1
C C24 -0.0101(3) 0.2037(2) 0.5736(2) 0.0580(8) Uani d . 1
H H24 -0.0377 0.1454 0.5939 0.070 Uiso calc R 1
C C25 0.6821(3) 0.5335(2) 0.8527(2) 0.0448(7) Uani d . 1
C C26 0.7150(3) 0.5656(2) 0.7766(2) 0.0562(8) Uani d . 1
H H26 0.6508 0.5971 0.7467 0.067 Uiso calc R 1
C C27 0.8436(4) 0.5508(3) 0.7450(2) 0.0714(9) Uani d . 1
H H27 0.8673 0.5733 0.6945 0.086 Uiso calc R 1
C C28 0.9360(4) 0.5031(3) 0.7880(3) 0.0685(9) Uani d . 1
H H28 1.0224 0.4929 0.7663 0.082 Uiso calc R 1
C C29 0.9027(3) 0.4700(3) 0.8627(2) 0.0667(9) Uani d . 1
H H29 0.9656 0.4367 0.8909 0.080 Uiso calc R 1
C C30 0.7757(3) 0.4861(2) 0.8964(2) 0.0530(7) Uani d . 1
H H30 0.7540 0.4650 0.9481 0.064 Uiso calc R 1
C C31 0.5841(4) 0.6623(2) 0.9719(2) 0.0683(9) Uani d . 1
H H31A 0.6790 0.6790 1.0280 0.082 Uiso calc R 1
H H31B 0.4943 0.6571 0.9985 0.082 Uiso calc R 1
C C32 0.6102(6) 0.7571(3) 0.9398(3) 0.1172(15) Uani d . 1
H H32A 0.6321 0.8262 0.9985 0.176 Uiso calc R 1
H H32B 0.5154 0.7425 0.8860 0.176 Uiso calc R 1
H H32C 0.6999 0.7635 0.9143 0.176 Uiso calc R 1

loop_
_atom_site_aniso_label
_atom_site_aniso_U_11
_atom_site_aniso_U_22
_atom_site_aniso_U_33
_atom_site_aniso_U_12
_atom_site_aniso_U_13
_atom_site_aniso_U_23
N1 0.0612(16) 0.0554(15) 0.0485(16) 0.0272(13) 0.0124(13) 0.0181(13)
N2 0.119(3) 0.077(2) 0.074(2) 0.039(2) 0.044(2) 0.0459(19)
N3 0.0477(15) 0.0536(14) 0.0506(15) 0.0215(13) 0.0241(12) 0.0189(12)
N4 0.0618(18) 0.0648(18) 0.0614(19) 0.0204(16) 0.0199(16) 0.0269(16)
O1 0.0754(15) 0.0829(15) 0.0692(15) 0.0481(13) 0.0275(12) 0.0298(12)
O2 0.0531(12) 0.0517(12) 0.0642(14) 0.0127(10) 0.0035(10) 0.0286(11)
O3 0.154(3) 0.135(3) 0.121(3) 0.046(2) 0.024(2) 0.097(2)
O4 0.134(2) 0.0927(19) 0.128(2) 0.0248(18) 0.064(2) 0.0692(18)
O5 0.0482(12) 0.0966(16) 0.0713(15) 0.0355(12) 0.0300(11) 0.0285(13)
O6 0.0492(13) 0.0624(13) 0.0705(15) 0.0097(11) 0.0143(11) 0.0347(11)
O7 0.0732(17) 0.0800(16) 0.0851(18) 0.0020(15) -0.0062(14) 0.0312(14)
O8 0.0914(17) 0.0871(17) 0.0807(18) 0.0202(14) 0.0255(14) 0.0514(15)
C1 0.060(2) 0.0512(18) 0.057(2) 0.0259(16) 0.0210(17) 0.0315(16)
C2 0.0602(19) 0.0517(18) 0.059(2) 0.0241(15) 0.0085(16) 0.0221(16)
C3 0.0496(18) 0.0412(16) 0.0444(17) 0.0173(15) 0.0149(15) 0.0135(14)
C4 0.0447(18) 0.0561(18) 0.0515(19) 0.0153(15) 0.0118(15) 0.0179(16)
C5 0.059(2) 0.0530(19) 0.058(2) 0.0124(16) 0.0267(18) 0.0176(17)
C6 0.073(2) 0.0534(18) 0.0487(19) 0.0255(18) 0.0280(17) 0.0265(16)
C7 0.067(2) 0.0603(19) 0.0482(19) 0.0281(18) 0.0134(16) 0.0208(16)
C8 0.0448(17) 0.0466(17) 0.0516(19) 0.0107(14) 0.0055(15) 0.0172(15)
C9 0.0507(18) 0.0581(19) 0.0478(18) 0.0229(16) 0.0077(15) 0.0219(15)
C10 0.073(2) 0.063(2) 0.084(3) 0.0307(19) 0.0219(19) 0.0415(19)
C11 0.094(3) 0.064(2) 0.092(3) 0.041(2) 0.014(2) 0.034(2)
C12 0.083(3) 0.100(3) 0.074(3) 0.059(2) 0.019(2) 0.029(2)
C13 0.066(2) 0.097(3) 0.087(3) 0.038(2) 0.028(2) 0.040(2)
C14 0.061(2) 0.061(2) 0.074(2) 0.0231(17) 0.0177(18) 0.0315(18)
C15 0.086(2) 0.080(2) 0.052(2) 0.038(2) 0.0075(19) 0.013(2)
C16 0.177(5) 0.153(4) 0.063(3) 0.076(4) 0.035(3) 0.051(3)
C17 0.0473(18) 0.0632(19) 0.0453(18) 0.0254(16) 0.0187(15) 0.0269(16)
C18 0.0414(18) 0.0592(18) 0.060(2) 0.0148(15) 0.0160(15) 0.0223(16)
C19 0.0481(18) 0.0508(18) 0.0538(19) 0.0170(16) 0.0220(16) 0.0228(16)
C20 0.0453(17) 0.0470(17) 0.061(2) 0.0071(14) 0.0179(16) 0.0196(16)
C21 0.0593(19) 0.0477(18) 0.061(2) 0.0129(16) 0.0251(17) 0.0257(16)
C22 0.0496(18) 0.0529(18) 0.0495(19) 0.0186(16) 0.0201(16) 0.0202(16)
C23 0.0492(18) 0.0530(19) 0.063(2) 0.0078(15) 0.0149(17) 0.0232(17)
C24 0.0505(19) 0.0473(18) 0.070(2) 0.0054(16) 0.0163(17) 0.0288(17)
C25 0.0390(16) 0.0490(16) 0.0431(17) 0.0137(13) 0.0118(14) 0.0183(14)
C26 0.0519(18) 0.0677(19) 0.059(2) 0.0220(15) 0.0221(16) 0.0350(17)
C27 0.061(2) 0.093(3) 0.064(2) 0.019(2) 0.0311(19) 0.038(2)
C28 0.049(2) 0.086(2) 0.056(2) 0.0210(18) 0.0231(17) 0.0138(19)
C29 0.0499(19) 0.081(2) 0.063(2) 0.0328(17) 0.0098(17) 0.0222(19)
C30 0.0494(17) 0.0636(19) 0.0487(18) 0.0218(15) 0.0164(15) 0.0256(15)
C31 0.071(2) 0.065(2) 0.059(2) 0.0271(17) 0.0237(17) 0.0116(18)
C32 0.174(4) 0.068(2) 0.124(4) 0.058(3) 0.066(3) 0.038(3)

loop_
_atom_type_symbol
_atom_type_description
_atom_type_scat_dispersion_real
_atom_type_scat_dispersion_imag
_atom_type_scat_source
C C 0.0033 0.0016 'International Tables Vol C Tables 4.2.6.8 and 6.1.1.4'
H H 0.0000 0.0000 'International Tables Vol C Tables 4.2.6.8 and 6.1.1.4'
N N 0.0061 0.0033 'International Tables Vol C Tables 4.2.6.8 and 6.1.1.4'
O O 0.0106 0.0060 'International Tables Vol C Tables 4.2.6.8 and 6.1.1.4'

loop_
_geom_angle_atom_site_label_1
_geom_angle_atom_site_label_2
_geom_angle_atom_site_label_3
_geom_angle
C1 N1 C9 122.8(2)
C1 N1 C15 119.7(2)
C9 N1 C15 117.3(2)
O3 N2 O4 123.3(4)
O3 N2 C6 118.0(4)
O4 N2 C6 118.6(4)
C17 N3 C25 121.8(2)
C17 N3 C31 120.2(2)
C25 N3 C31 117.9(2)
O7 N4 O8 122.7(3)
O7 N4 C22 118.3(3)
O8 N4 C22 119.0(3)
C3 O2 C2 118.9(2)
C19 O6 C18 118.4(2)
O1 C1 N1 123.6(3)
O1 C1 C2 120.8(3)
N1 C1 C2 115.6(2)
O2 C2 C1 111.6(2)
O2 C2 H2A 109.3
C1 C2 H2A 109.3
O2 C2 H2B 109.3
C1 C2 H2B 109.3
H2A C2 H2B 108.0
O2 C3 C8 115.6(3)
O2 C3 C4 125.0(3)
C8 C3 C4 119.4(3)
C5 C4 C3 119.4(3)
C5 C4 H4 120.3
C3 C4 H4 120.3
C6 C5 C4 120.2(3)
C6 C5 H5 119.9
C4 C5 H5 119.9
C5 C6 C7 120.9(3)
C5 C6 N2 119.8(3)
C7 C6 N2 119.2(3)
C8 C7 C6 119.0(3)
C8 C7 H7 120.5
C6 C7 H7 120.5
C7 C8 C3 121.1(3)
C7 C8 H8 119.5
C3 C8 H8 119.5
C10 C9 C14 119.5(3)
C10 C9 N1 120.9(3)
C14 C9 N1 119.6(3)
C9 C10 C11 119.8(3)
C9 C10 H10 120.1
C11 C10 H10 120.1
C12 C11 C10 120.0(3)
C12 C11 H11 120.0
C10 C11 H11 120.0
C13 C12 C11 120.3(3)
C13 C12 H12 119.9
C11 C12 H12 119.9
C12 C13 C14 120.0(3)
C12 C13 H13 120.0
C14 C13 H13 120.0
C13 C14 C9 120.5(3)
C13 C14 H14 119.8
C9 C14 H14 119.8
N1 C15 C16 112.9(3)
N1 C15 H15A 109.0
C16 C15 H15A 109.0
N1 C15 H15B 109.0
C16 C15 H15B 109.0
H15A C15 H15B 107.8
C15 C16 H16A 109.5
C15 C16 H16B 109.5
H16A C16 H16B 109.5
C15 C16 H16C 109.5
H16A C16 H16C 109.5
H16B C16 H16C 109.5
O5 C17 N3 123.4(3)
O5 C17 C18 121.3(3)
N3 C17 C18 115.2(2)
O6 C18 C17 111.9(2)
O6 C18 H18A 109.2
C17 C18 H18A 109.2
O6 C18 H18B 109.2
C17 C18 H18B 109.2
H18A C18 H18B 107.9
O6 C19 C20 125.7(3)
O6 C19 C24 114.7(3)
C20 C19 C24 119.6(3)
C21 C20 C19 119.8(3)
C21 C20 H20 120.1
C19 C20 H20 120.1
C22 C21 C20 119.9(3)
C22 C21 H21 120.1
C20 C21 H21 120.1
C21 C22 C23 121.0(3)
C21 C22 N4 119.8(3)
C23 C22 N4 119.2(3)
C24 C23 C22 119.2(3)
C24 C23 H23 120.4
C22 C23 H23 120.4
C23 C24 C19 120.5(3)
C23 C24 H24 119.7
C19 C24 H24 119.7
C30 C25 C26 120.4(3)
C30 C25 N3 120.3(2)
C26 C25 N3 119.3(2)
C27 C26 C25 119.6(3)
C27 C26 H26 120.2
C25 C26 H26 120.2
C28 C27 C26 120.0(3)
C28 C27 H27 120.0
C26 C27 H27 120.0
C27 C28 C29 120.5(3)
C27 C28 H28 119.7
C29 C28 H28 119.7
C28 C29 C30 120.2(3)
C28 C29 H29 119.9
C30 C29 H29 119.9
C25 C30 C29 119.2(3)
C25 C30 H30 120.4
C29 C30 H30 120.4
N3 C31 C32 113.6(3)
N3 C31 H31A 108.9
C32 C31 H31A 108.9
N3 C31 H31B 108.9
C32 C31 H31B 108.9
H31A C31 H31B 107.7
C31 C32 H32A 109.5
C31 C32 H32B 109.5
H32A C32 H32B 109.5
C31 C32 H32C 109.5
H32A C32 H32C 109.5
H32B C32 H32C 109.5

loop_
_geom_bond_atom_site_label_1
_geom_bond_atom_site_label_2
_geom_bond_distance
N1 C1 1.343(4)
N1 C9 1.434(3)
N1 C15 1.459(4)
N2 O3 1.214(4)
N2 O4 1.229(4)
N2 C6 1.450(4)
N3 C17 1.341(3)
N3 C25 1.435(3)
N3 C31 1.467(3)
N4 O7 1.221(3)
N4 O8 1.221(3)
N4 C22 1.454(4)
O1 C1 1.213(3)
O2 C3 1.356(3)
O2 C2 1.417(3)
O5 C17 1.220(3)
O6 C19 1.354(3)
O6 C18 1.416(3)
C1 C2 1.517(4)
C2 H2A 0.97
C2 H2B 0.97
C3 C8 1.379(4)
C3 C4 1.382(4)
C4 C5 1.378(4)
C4 H4 0.93
C5 C6 1.356(4)
C5 H5 0.93
C6 C7 1.380(4)
C7 C8 1.358(4)
C7 H7 0.93
C8 H8 0.93
C9 C10 1.372(4)
C9 C14 1.380(4)
C10 C11 1.380(4)
C10 H10 0.93
C11 C12 1.372(5)
C11 H11 0.93
C12 C13 1.361(5)
C12 H12 0.93
C13 C14 1.368(4)
C13 H13 0.93
C14 H14 0.93
C15 C16 1.474(5)
C15 H15A 0.97
C15 H15B 0.97
C16 H16A 0.96
C16 H16B 0.96
C16 H16C 0.96
C17 C18 1.507(4)
C18 H18A 0.97
C18 H18B 0.97
C19 C20 1.384(4)
C19 C24 1.387(4)
C20 C21 1.372(4)
C20 H20 0.93
C21 C22 1.370(4)
C21 H21 0.93
C22 C23 1.380(4)
C23 C24 1.366(4)
C23 H23 0.93
C24 H24 0.93
C25 C30 1.374(4)
C25 C26 1.381(4)
C26 C27 1.378(4)
C26 H26 0.93
C27 C28 1.364(4)
C27 H27 0.93
C28 C29 1.369(4)
C28 H28 0.93
C29 C30 1.384(4)
C29 H29 0.93
C30 H30 0.93
C31 C32 1.493(5)
C31 H31A 0.97
C31 H31B 0.97
C32 H32A 0.96
C32 H32B 0.96
C32 H32C 0.96

loop_
_geom_hbond_atom_site_label_D
_geom_hbond_atom_site_label_H
_geom_hbond_atom_site_label_A
_geom_hbond_site_symmetry_A
_geom_hbond_distance_DH
_geom_hbond_distance_HA
_geom_hbond_distance_DA
_geom_hbond_angle_DHA
C2 H2B O7 2_556 0.97 2.57 3.392(4) 142
C18 H18B O1 . 0.97 2.46 3.394(4) 161
C23 H23 O2 2_556 0.93 2.42 3.335(4) 168
C26 H26 O3 2_666 0.93 2.47 3.213(5) 137

loop_
_geom_torsion_atom_site_label_1
_geom_torsion_atom_site_label_2
_geom_torsion_atom_site_label_3
_geom_torsion_atom_site_label_4
_geom_torsion
C9 N1 C1 O1 179.3(3)
C15 N1 C1 O1 5.1(4)
C9 N1 C1 C2 -0.8(4)
C15 N1 C1 C2 -174.9(3)
C3 O2 C2 C1 79.2(3)
O1 C1 C2 O2 12.2(4)
N1 C1 C2 O2 -167.8(2)
C2 O2 C3 C8 174.9(2)
C2 O2 C3 C4 -4.4(4)
O2 C3 C4 C5 177.8(2)
C8 C3 C4 C5 -1.6(4)
C3 C4 C5 C6 0.4(4)
C4 C5 C6 C7 0.5(4)
C4 C5 C6 N2 -179.3(2)
O3 N2 C6 C5 -176.8(3)
O4 N2 C6 C5 1.7(4)
O3 N2 C6 C7 3.4(4)
O4 N2 C6 C7 -178.1(3)
C5 C6 C7 C8 -0.3(4)
N2 C6 C7 C8 179.5(2)
C6 C7 C8 C3 -0.9(4)
O2 C3 C8 C7 -177.6(2)
C4 C3 C8 C7 1.8(4)
C1 N1 C9 C10 -78.1(4)
C15 N1 C9 C10 96.1(3)
C1 N1 C9 C14 103.3(3)
C15 N1 C9 C14 -82.5(4)
C14 C9 C10 C11 0.4(5)
N1 C9 C10 C11 -178.2(3)
C9 C10 C11 C12 0.4(5)
C10 C11 C12 C13 -0.7(6)
C11 C12 C13 C14 0.2(6)
C12 C13 C14 C9 0.7(5)
C10 C9 C14 C13 -1.0(5)
N1 C9 C14 C13 177.6(3)
C1 N1 C15 C16 95.0(4)
C9 N1 C15 C16 -79.5(4)
C25 N3 C17 O5 -178.5(2)
C31 N3 C17 O5 1.5(4)
C25 N3 C17 C18 2.8(4)
C31 N3 C17 C18 -177.1(3)
C19 O6 C18 C17 86.9(3)
O5 C17 C18 O6 7.4(4)
N3 C17 C18 O6 -173.9(2)
C18 O6 C19 C20 -13.7(4)
C18 O6 C19 C24 165.0(2)
O6 C19 C20 C21 177.5(2)
C24 C19 C20 C21 -1.2(4)
C19 C20 C21 C22 0.3(4)
C20 C21 C22 C23 0.8(4)
C20 C21 C22 N4 179.2(2)
O7 N4 C22 C21 -177.7(2)
O8 N4 C22 C21 1.6(4)
O7 N4 C22 C23 0.7(4)
O8 N4 C22 C23 -180.0(2)
C21 C22 C23 C24 -1.0(4)
N4 C22 C23 C24 -179.4(2)
C22 C23 C24 C19 0.1(4)
O6 C19 C24 C23 -177.8(2)
C20 C19 C24 C23 1.0(4)
C17 N3 C25 C30 -88.9(3)
C31 N3 C25 C30 91.1(3)
C17 N3 C25 C26 92.6(3)
C31 N3 C25 C26 -87.4(3)
C30 C25 C26 C27 -0.6(4)
N3 C25 C26 C27 178.0(3)
C25 C26 C27 C28 0.9(4)
C26 C27 C28 C29 -0.2(5)
C27 C28 C29 C30 -0.8(5)
C26 C25 C30 C29 -0.5(4)
N3 C25 C30 C29 -179.0(2)
C28 C29 C30 C25 1.2(4)
C17 N3 C31 C32 -107.8(3)
C25 N3 C31 C32 72.2(4)

loop_
_cod_related_entry_id
_cod_related_entry_database
_cod_related_entry_code
1 ChemSpider 780425
